data_7714581
loop_
_publ_author_name
'Jung, Ahyung'
'Li, Yang'
'Ok, Kang Min'

_publ_section_title
;
 Chiral amino acid-templated tin fluorides tailoring nonlinear optical
 properties, birefringence, and photoluminescence.
;
_journal_issue 1
_journal_name_full 'Dalton transactions (Cambridge, England : 2003)'
_journal_page_first 105
_journal_page_last 114
_journal_paper_doi 10.1039/d3dt03257d
_journal_volume 53
_journal_year 2023
_chemical_absolute_configuration unk
_chemical_formula_moiety '2(C8 H10 N O3), F6 Sn'
_chemical_formula_sum 'C16 H20 F6 N2 O6 Sn'
_chemical_formula_weight 569.03
_space_group_IT_number 18
_space_group_name_Hall 'P 2 2ab'
_space_group_name_H-M_alt 'P 21 21 2'
_symmetry_cell_setting orthorhombic
_symmetry_Int_Tables_number 18
_symmetry_space_group_name_Hall 'P 2 2ab'
_symmetry_space_group_name_H-M 'P 21 21 2'
_atom_sites_solution_hydrogens mixed
_atom_sites_solution_primary difmap
_atom_sites_solution_secondary direct
_audit_conform_dict_location ftp://ftp.iucr.org/pub/cif_core.dic
_audit_conform_dict_name cif_core.dic
_audit_conform_dict_version 2.4.5
_audit_creation_date 2023-04-24T15:13:05-00:00
_audit_creation_method 'WinGX routine CIF_UPDATE'
_audit_update_record
;
2023-10-05 deposited with the CCDC.	2023-11-30 downloaded from the CCDC.
;
_cell_angle_alpha 90
_cell_angle_beta 90
_cell_angle_gamma 90
_cell_formula_units_Z 2
_cell_length_a 13.4115(4)
_cell_length_b 7.5092(2)
_cell_length_c 10.2740(3)
_cell_measurement_reflns_used 9743
_cell_measurement_temperature 150(2)
_cell_measurement_theta_max 28.4
_cell_measurement_theta_min 3.11
_cell_measurement_wavelength 0.71076
_cell_volume 1034.69(5)
_computing_cell_refinement 'SAINT V8.40B integration software'
_computing_data_collection 'Bruker APEX4 software'
_computing_data_reduction 'Bruker APEX4 software'
_computing_molecular_graphics 'Ortep for Windows (Farrugia, 2012)'
_computing_publication_material 'WinGX publication routines (Farrugia, 2012)'
_computing_structure_refinement 'SHELXL-2018/3 (Sheldrick, 2018)'
_computing_structure_solution 'SHELXS-2013 (Sheldrick, 2013/2)'
_diffrn_ambient_temperature 150(2)
_diffrn_detector 'PHOTON II CPAD detector'
_diffrn_measured_fraction_theta_full 0.998
_diffrn_measured_fraction_theta_max 0.998
_diffrn_measurement_device 'three-circle diffractometer'
_diffrn_measurement_device_type 'Bruker D8 QUEST'
_diffrn_measurement_method '\w scans'
_diffrn_orient_matrix_type 'x-axis to radiation source'
_diffrn_orient_matrix_UB_11 -0.091096
_diffrn_orient_matrix_UB_12 -0.019137
_diffrn_orient_matrix_UB_13 -0.052378
_diffrn_orient_matrix_UB_21 -0.030303
_diffrn_orient_matrix_UB_22 0.094653
_diffrn_orient_matrix_UB_23 -0.003766
_diffrn_orient_matrix_UB_31 0.09229
_diffrn_orient_matrix_UB_32 0.012178
_diffrn_orient_matrix_UB_33 -0.052934
_diffrn_radiation_monochromator graphite
_diffrn_radiation_type MoK\a
_diffrn_radiation_wavelength 0.71073
_diffrn_reflns_av_R_equivalents 0.0641
_diffrn_reflns_av_unetI/netI 0.0242
_diffrn_reflns_Laue_measured_fraction_full 0.998
_diffrn_reflns_Laue_measured_fraction_max 0.998
_diffrn_reflns_limit_h_max 17
_diffrn_reflns_limit_h_min -17
_diffrn_reflns_limit_k_max 10
_diffrn_reflns_limit_k_min -10
_diffrn_reflns_limit_l_max 13
_diffrn_reflns_limit_l_min -13
_diffrn_reflns_number 31452
_diffrn_reflns_point_group_measured_fraction_full 0.999
_diffrn_reflns_point_group_measured_fraction_max 0.997
_diffrn_reflns_theta_full 25.242
_diffrn_reflns_theta_max 28.481
_diffrn_reflns_theta_min 3.038
_diffrn_source 'sealed x-ray tube'
_exptl_absorpt_coefficient_mu 1.324
_exptl_absorpt_correction_T_max 0.746
_exptl_absorpt_correction_T_min 0.564
_exptl_absorpt_correction_type multi-scan
_exptl_absorpt_process_details
;
        SADABS-2016/2 - Bruker AXS area detector scaling and absorption correcti
;
_exptl_crystal_colour colourless
_exptl_crystal_density_diffrn 1.826
_exptl_crystal_density_method 'not measured'
_exptl_crystal_description block
_exptl_crystal_F_000 564
_exptl_crystal_size_max 0.218
_exptl_crystal_size_mid 0.208
_exptl_crystal_size_min 0.161
_refine_diff_density_max 0.307
_refine_diff_density_min -0.609
_refine_diff_density_rms 0.074
_refine_ls_abs_structure_details
;
 Refined as an inversion twin.
;
_refine_ls_abs_structure_Flack 0.09(2)
_refine_ls_extinction_method none
_refine_ls_goodness_of_fit_ref 1.07
_refine_ls_hydrogen_treatment mixed
_refine_ls_matrix_type full
_refine_ls_number_constraints 0
_refine_ls_number_parameters 149
_refine_ls_number_reflns 2615
_refine_ls_number_restraints 2
_refine_ls_restrained_S_all 1.07
_refine_ls_R_factor_all 0.0181
_refine_ls_R_factor_gt 0.0176
_refine_ls_shift/su_max 0.001
_refine_ls_shift/su_mean 0
_refine_ls_structure_factor_coef Fsqd
_refine_ls_weighting_details 'w=1/[\s^2^(Fo^2^)+(0.0302P)^2^+0.0087P] where P=(Fo^2^+2Fc^2^)/3'
_refine_ls_weighting_scheme calc
_refine_ls_wR_factor_gt 0.0459
_refine_ls_wR_factor_ref 0.0461
_reflns_Friedel_coverage 0.718
_reflns_Friedel_fraction_full 1
_reflns_Friedel_fraction_max 0.996
_reflns_number_gt 2568
_reflns_number_total 2615
_reflns_threshold_expression 'I > 2\s(I)'
_cod_data_source_file d3dt03257d2.cif
_cod_data_source_block RSnIV
_cod_depositor_comments 'Adding full bibliography for 7714580--7714583.cif.'
_cod_database_code 7714581
_shelx_estimated_absorpt_t_min 0.761
_shelx_estimated_absorpt_t_max 0.815
_shelx_shelxl_version_number 2018/3

loop_
_symmetry_equiv_pos_as_xyz
'x, y, z'
'-x, -y, z'
'-x+1/2, y+1/2, -z'
'x+1/2, -y+1/2, -z'

loop_
_atom_site_label
_atom_site_type_symbol
_atom_site_fract_x
_atom_site_fract_y
_atom_site_fract_z
_atom_site_U_iso_or_equiv
_atom_site_adp_type
_atom_site_occupancy
_atom_site_site_symmetry_order
_atom_site_calc_flag
_atom_site_refinement_flags_posn
_atom_site_refinement_flags_adp
_atom_site_refinement_flags_occupancy
_atom_site_disorder_assembly
_atom_site_disorder_group
Sn1 Sn 0.5 0 1.05535(2) 0.00948(7) Uani 1 2 d S T P . .
F1 F 0.42175(12) -0.22057(19) 1.05417(15) 0.0185(3) Uani 1 1 d . . . . .
F2 F 0.58652(11) -0.1064(2) 1.18586(15) 0.0231(3) Uani 1 1 d . . . . .
F3 F 0.41241(12) 0.0854(2) 0.91491(15) 0.0216(3) Uani 1 1 d . . . . .
O1 O 0.29483(15) 0.6403(3) 0.23088(17) 0.0203(4) Uani 1 1 d D . . . .
O2 O 0.29097(15) 0.4681(2) 0.93642(18) 0.0229(4) Uani 1 1 d . . . . .
O3 O 0.40295(15) 0.3787(3) 0.78862(19) 0.0211(4) Uani 1 1 d D . . . .
N1 N 0.26955(16) 0.7880(3) 0.8441(2) 0.0147(4) Uani 1 1 d . . . . .
H1N H 0.28526 0.799393 0.929838 0.022 Uiso 1 1 calc R U . . .
H2N H 0.209218 0.733605 0.836268 0.022 Uiso 1 1 calc R U . . .
H3N H 0.266792 0.897766 0.806672 0.022 Uiso 1 1 calc R U . . .
C1 C 0.31153(18) 0.6563(3) 0.3620(2) 0.0147(5) Uani 1 1 d . . . . .
H1O H 0.346(2) 0.689(5) 0.181(3) 0.022 Uiso 1 1 d D U . . .
H3O H 0.397(2) 0.275(3) 0.837(3) 0.022 Uiso 1 1 d D U . . .
C2 C 0.23067(19) 0.6211(3) 0.4425(2) 0.0178(5) Uani 1 1 d . . . . .
H2 H 0.167801 0.592128 0.405507 0.021 Uiso 1 1 calc R U . . .
C3 C 0.24144(18) 0.6280(3) 0.5767(2) 0.0163(5) Uani 1 1 d . . . . .
H3 H 0.186153 0.60282 0.631508 0.02 Uiso 1 1 calc R U . . .
C4 C 0.33373(17) 0.6721(3) 0.6314(2) 0.0122(4) Uani 1 1 d . . . . .
C5 C 0.41422(19) 0.7076(3) 0.5499(2) 0.0180(5) Uani 1 1 d . . . . .
H5 H 0.476996 0.737726 0.586601 0.022 Uiso 1 1 calc R U . . .
C6 C 0.40376(19) 0.6992(4) 0.4148(2) 0.0189(5) Uani 1 1 d . . . . .
H6 H 0.459085 0.72272 0.359609 0.023 Uiso 1 1 calc R U . . .
C7 C 0.34729(18) 0.6786(3) 0.7775(2) 0.0126(4) Uani 1 1 d . . . . .
H7 H 0.413828 0.732998 0.796176 0.015 Uiso 1 1 calc R U . . .
C8 C 0.34355(14) 0.4960(4) 0.8434(2) 0.0133(4) Uani 1 1 d . . . . .

loop_
_atom_site_aniso_label
_atom_site_aniso_U_11
_atom_site_aniso_U_22
_atom_site_aniso_U_33
_atom_site_aniso_U_23
_atom_site_aniso_U_13
_atom_site_aniso_U_12
Sn1 0.00904(10) 0.01132(10) 0.00808(10) 0 0 0.00027(9)
F1 0.0193(7) 0.0182(7) 0.0180(7) 0.0035(6) -0.0014(6) -0.0057(6)
F2 0.0182(7) 0.0321(8) 0.0189(8) 0.0068(7) -0.0058(6) 0.0044(6)
F3 0.0226(8) 0.0196(7) 0.0228(8) 0.0074(6) -0.0101(6) -0.0006(6)
O1 0.0269(10) 0.0262(10) 0.0078(8) -0.0003(7) 0.0006(7) -0.0064(8)
O2 0.0299(10) 0.0212(10) 0.0177(8) 0.0044(8) 0.0108(7) 0.0020(7)
O3 0.0241(10) 0.0172(9) 0.0220(10) 0.0045(7) 0.0070(8) 0.0049(8)
N1 0.0199(10) 0.0144(9) 0.0097(9) -0.0017(8) 0.0024(8) 0.0010(8)
C1 0.0219(12) 0.0147(11) 0.0076(10) -0.0006(8) 0.0009(9) -0.0014(9)
C2 0.0168(11) 0.0229(12) 0.0136(11) -0.0008(10) -0.0015(9) -0.0034(9)
C3 0.0140(11) 0.0223(12) 0.0125(11) 0.0004(9) 0.0035(9) -0.0039(9)
C4 0.0154(11) 0.0133(10) 0.0079(10) 0.0005(8) 0.0013(8) 0.0000(8)
C5 0.0151(11) 0.0266(12) 0.0123(11) 0.0008(10) 0.0003(9) -0.0048(9)
C6 0.0165(11) 0.0280(13) 0.0122(11) 0.0015(10) 0.0053(9) -0.0030(9)
C7 0.0138(11) 0.0150(11) 0.0090(10) 0.0013(8) 0.0010(8) 0.0002(9)
C8 0.0121(8) 0.0170(9) 0.0109(8) 0.0027(15) -0.0009(7) 0.0007(12)

loop_
_atom_type_symbol
_atom_type_description
_atom_type_scat_dispersion_real
_atom_type_scat_dispersion_imag
_atom_type_scat_source
C C 0.0033 0.0016 'International Tables Vol C Tables 4.2.6.8 and 6.1.1.4'
H H 0 0 'International Tables Vol C Tables 4.2.6.8 and 6.1.1.4'
N N 0.0061 0.0033 'International Tables Vol C Tables 4.2.6.8 and 6.1.1.4'
O O 0.0106 0.006 'International Tables Vol C Tables 4.2.6.8 and 6.1.1.4'
F F 0.0171 0.0103 'International Tables Vol C Tables 4.2.6.8 and 6.1.1.4'
Sn Sn -0.6537 1.4246 'International Tables Vol C Tables 4.2.6.8 and 6.1.1.4'

loop_
_geom_angle_atom_site_label_1
_geom_angle_atom_site_label_2
_geom_angle_atom_site_label_3
_geom_angle
_geom_angle_site_symmetry_1
_geom_angle_site_symmetry_3
_geom_angle_publ_flag
F2 Sn1 F2 92.83(9) . 2_655 ?
F2 Sn1 F1 88.67(7) . . ?
F2 Sn1 F1 91.82(7) 2_655 . ?
F2 Sn1 F1 91.82(7) . 2_655 ?
F2 Sn1 F1 88.67(7) 2_655 2_655 ?
F1 Sn1 F1 179.29(9) . 2_655 ?
F2 Sn1 F3 90.89(7) . 2_655 ?
F2 Sn1 F3 174.53(7) 2_655 2_655 ?
F1 Sn1 F3 92.28(6) . 2_655 ?
F1 Sn1 F3 87.20(6) 2_655 2_655 ?
F2 Sn1 F3 174.53(7) . . ?
F2 Sn1 F3 90.89(7) 2_655 . ?
F1 Sn1 F3 87.20(6) . . ?
F1 Sn1 F3 92.28(6) 2_655 . ?
F3 Sn1 F3 85.69(10) 2_655 . ?
O1 C1 C6 123.3(2) . . ?
O1 C1 C2 116.2(2) . . ?
C6 C1 C2 120.5(2) . . ?
C3 C2 C1 120.2(2) . . ?
C2 C3 C4 120.0(2) . . ?
C5 C4 C3 119.4(2) . . ?
C5 C4 C7 119.8(2) . . ?
C3 C4 C7 120.8(2) . . ?
C4 C5 C6 120.8(2) . . ?
C1 C6 C5 119.2(2) . . ?
N1 C7 C4 112.8(2) . . ?
N1 C7 C8 105.52(19) . . ?
C4 C7 C8 114.0(2) . . ?
O2 C8 O3 125.2(3) . . ?
O2 C8 C7 121.7(2) . . ?
O3 C8 C7 113.03(19) . . ?

loop_
_geom_bond_atom_site_label_1
_geom_bond_atom_site_label_2
_geom_bond_distance
_geom_bond_site_symmetry_2
_geom_bond_publ_flag
Sn1 F2 1.9448(14) . ?
Sn1 F2 1.9448(14) 2_655 ?
Sn1 F1 1.9608(14) . ?
Sn1 F1 1.9609(14) 2_655 ?
Sn1 F3 1.9680(15) 2_655 ?
Sn1 F3 1.9680(15) . ?
O1 C1 1.371(3) . ?
O2 C8 1.206(3) . ?
O3 C8 1.315(3) . ?
N1 C7 1.493(3) . ?
C1 C6 1.389(4) . ?
C1 C2 1.389(3) . ?
C2 C3 1.388(3) . ?
C3 C4 1.399(3) . ?
C4 C5 1.392(3) . ?
C4 C7 1.513(3) . ?
C5 C6 1.397(3) . ?
C7 C8 1.530(4) . ?
